data_7151681
loop_
_publ_author_name
'Liu, Jia'
'Wang, Xi'
'Sun, Chang-Liang'
'Li, Bi-Jie'
'Shi, Zhang-Jie'
'Wang, Min'

_publ_section_title
;
 New strategy to construct fused/bridged/spiro carbocyclic scaffolds
 based on the design of novel 6-C synthon precursor.
;
_journal_issue 5
_journal_name_full 'Organic &amp; biomolecular chemistry'
_journal_page_first 1572
_journal_page_last 1577
_journal_paper_doi 10.1039/C0OB00660B
_journal_volume 9
_journal_year 2011
_chemical_formula_moiety 'C31 H28 N O7, C7 H8'
_chemical_formula_sum 'C38 H36 N O7'
_chemical_formula_weight 618.68
_chemical_name_systematic
;
?
;
_space_group_IT_number 2
_symmetry_cell_setting triclinic
_symmetry_space_group_name_Hall '-P 1'
_symmetry_space_group_name_H-M 'P -1'
_atom_sites_solution_hydrogens geom
_atom_sites_solution_primary direct
_atom_sites_solution_secondary difmap
_audit_creation_method SHELXL-97
_cell_angle_alpha 82.36(3)
_cell_angle_beta 76.88(3)
_cell_angle_gamma 64.54(3)
_cell_formula_units_Z 2
_cell_length_a 9.851(2)
_cell_length_b 11.303(2)
_cell_length_c 15.868(3)
_cell_measurement_reflns_used 325
_cell_measurement_temperature 173(2)
_cell_measurement_theta_max 27.48
_cell_measurement_theta_min 2.17
_cell_volume 1552.4(7)
_computing_cell_refinement 'CrystalClear (Rigaku Inc., 2008)'
_computing_data_collection 'CrystalClear (Rigaku Inc., 2008)'
_computing_data_reduction 'CrystalClear (Rigaku Inc., 2008)'
_computing_molecular_graphics 'XP in Siemens SHELXTL (Sheldrick, 1994)'
_computing_publication_material 'SHELX97 (Sheldrick, 1997)'
_computing_structure_refinement 'SHELXL-97 (Sheldrick, 1997)'
_computing_structure_solution 'SHELXS-97 (Sheldrick, 1990)'
_diffrn_ambient_temperature 173(2)
_diffrn_measured_fraction_theta_full 0.998
_diffrn_measured_fraction_theta_max 0.998
_diffrn_measurement_device_type 'Saturn724+ CCD'
_diffrn_measurement_method '\w scans at fixed \c = 45\%'
_diffrn_radiation_monochromator graphite
_diffrn_radiation_source 'sealed tube'
_diffrn_radiation_type MoK\a
_diffrn_radiation_wavelength 0.71073
_diffrn_reflns_av_R_equivalents 0.0457
_diffrn_reflns_av_sigmaI/netI 0.0498
_diffrn_reflns_limit_h_max 11
_diffrn_reflns_limit_h_min -11
_diffrn_reflns_limit_k_max 13
_diffrn_reflns_limit_k_min -13
_diffrn_reflns_limit_l_max 18
_diffrn_reflns_limit_l_min -18
_diffrn_reflns_number 16052
_diffrn_reflns_theta_full 25.00
_diffrn_reflns_theta_max 25.00
_diffrn_reflns_theta_min 2.33
_exptl_absorpt_coefficient_mu 0.091
_exptl_absorpt_correction_T_max 0.9910
_exptl_absorpt_correction_T_min 0.9829
_exptl_absorpt_correction_type numerical
_exptl_absorpt_process_details 'CrystalClear (Rigaku Inc., 2008)'
_exptl_crystal_colour colorless
_exptl_crystal_density_diffrn 1.324
_exptl_crystal_density_method 'not measured'
_exptl_crystal_description plate
_exptl_crystal_F_000 654
_exptl_crystal_size_max 0.19
_exptl_crystal_size_mid 0.18
_exptl_crystal_size_min 0.10
_refine_diff_density_max 0.585
_refine_diff_density_min -0.649
_refine_diff_density_rms 0.080
_refine_ls_extinction_method none
_refine_ls_goodness_of_fit_ref 1.211
_refine_ls_hydrogen_treatment constr
_refine_ls_matrix_type full
_refine_ls_number_parameters 417
_refine_ls_number_reflns 5470
_refine_ls_number_restraints 0
_refine_ls_restrained_S_all 1.211
_refine_ls_R_factor_all 0.0883
_refine_ls_R_factor_gt 0.0775
_refine_ls_shift/su_max 0.001
_refine_ls_shift/su_mean 0.000
_refine_ls_structure_factor_coef Fsqd
_refine_ls_weighting_details 'calc w=1/[\s^2^(Fo^2^)+(0.0653P)^2^+1.2491P] where P=(Fo^2^+2Fc^2^)/3'
_refine_ls_weighting_scheme calc
_refine_ls_wR_factor_gt 0.1767
_refine_ls_wR_factor_ref 0.1831
_reflns_number_gt 4872
_reflns_number_total 5470
_reflns_threshold_expression >2sigma(I)
_cod_data_source_file C0OB00660B.TXT
_cod_data_source_block compound11
_cod_original_cell_volume 1552.4(5)
_cod_original_sg_symbol_H-M P-1
_cod_database_code 7151681

loop_
_symmetry_equiv_pos_as_xyz
'x, y, z'
'-x, -y, -z'

loop_
_atom_site_label
_atom_site_type_symbol
_atom_site_fract_x
_atom_site_fract_y
_atom_site_fract_z
_atom_site_U_iso_or_equiv
_atom_site_adp_type
_atom_site_occupancy
_atom_site_symmetry_multiplicity
_atom_site_calc_flag
_atom_site_refinement_flags
_atom_site_disorder_assembly
_atom_site_disorder_group
O1 O 0.7776(3) 0.0187(2) 0.30999(14) 0.0377(6) Uani 1 1 d . . .
O2 O 0.7860(2) 0.1372(2) 0.18573(14) 0.0338(5) Uani 1 1 d . . .
O3 O 0.7449(3) 0.4501(2) -0.06325(14) 0.0410(6) Uani 1 1 d . . .
O4 O 1.2339(2) 0.2047(2) -0.19563(14) 0.0390(6) Uani 1 1 d . . .
O5 O 1.3678(3) -0.1068(2) 0.02271(15) 0.0468(6) Uani 1 1 d . . .
O6 O 1.4272(3) -0.2678(2) 0.12380(16) 0.0450(6) Uani 1 1 d . . .
O7 O 1.0789(2) -0.0984(2) 0.15675(14) 0.0351(5) Uani 1 1 d . . .
N1 N 0.9792(3) 0.3391(2) -0.14920(15) 0.0276(6) Uani 1 1 d . . .
C1 C 1.4321(4) -0.0071(3) 0.35091(19) 0.0299(7) Uani 1 1 d . . .
H1A H 1.5339 -0.0480 0.3196 0.036 Uiso 1 1 calc R . .
C2 C 1.4031(4) 0.0696(3) 0.4194(2) 0.0334(7) Uani 1 1 d . . .
H2A H 1.4840 0.0823 0.4342 0.040 Uiso 1 1 calc R . .
C3 C 1.2556(4) 0.1279(3) 0.4664(2) 0.0343(8) Uani 1 1 d . . .
H3A H 1.2354 0.1774 0.5152 0.041 Uiso 1 1 calc R . .
C4 C 1.1375(4) 0.1132(3) 0.44145(19) 0.0314(7) Uani 1 1 d . . .
H4A H 1.0359 0.1560 0.4726 0.038 Uiso 1 1 calc R . .
C5 C 1.1638(3) 0.0375(3) 0.37199(19) 0.0260(7) Uani 1 1 d . . .
C6 C 1.0316(3) 0.0226(3) 0.34905(19) 0.0275(7) Uani 1 1 d . . .
H6A H 0.9717 -0.0145 0.3894 0.033 Uiso 1 1 calc R . .
C7 C 0.9977(3) 0.0707(3) 0.25621(18) 0.0246(6) Uani 1 1 d . . .
C8 C 0.9914(3) 0.2111(3) 0.23066(19) 0.0270(7) Uani 1 1 d . . .
H8A H 0.8858 0.2767 0.2505 0.032 Uiso 1 1 calc R . .
H8B H 1.0598 0.2256 0.2612 0.032 Uiso 1 1 calc R . .
C9 C 1.0380(3) 0.2333(3) 0.13453(19) 0.0265(7) Uani 1 1 d . . .
C10 C 0.9224(3) 0.3247(3) 0.08078(19) 0.0282(7) Uani 1 1 d . . .
H10A H 0.9364 0.4073 0.0667 0.034 Uiso 1 1 calc R . .
H10B H 0.8176 0.3465 0.1147 0.034 Uiso 1 1 calc R . .
C11 C 0.9407(3) 0.2618(3) -0.00339(19) 0.0284(7) Uani 1 1 d . . .
H11A H 0.8882 0.2011 0.0099 0.034 Uiso 1 1 calc R . .
C12 C 0.8715(4) 0.3619(3) -0.0718(2) 0.0305(7) Uani 1 1 d . . .
C13 C 1.1206(3) 0.2380(3) -0.1393(2) 0.0294(7) Uani 1 1 d . . .
C14 C 1.1082(3) 0.1839(3) -0.04701(19) 0.0284(7) Uani 1 1 d . . .
H14A H 1.1296 0.0890 -0.0465 0.034 Uiso 1 1 calc R . .
C15 C 1.2219(4) 0.1993(3) -0.0020(2) 0.0307(7) Uani 1 1 d . . .
H15A H 1.3275 0.1369 -0.0254 0.037 Uiso 1 1 calc R . .
H15B H 1.2165 0.2893 -0.0132 0.037 Uiso 1 1 calc R . .
C16 C 1.1830(3) 0.1726(3) 0.09415(19) 0.0275(7) Uani 1 1 d . . .
C17 C 1.3037(3) 0.0790(3) 0.14343(19) 0.0267(7) Uani 1 1 d . . .
H17A H 1.2986 0.1221 0.1951 0.032 Uiso 1 1 calc R . .
H17B H 1.4059 0.0584 0.1064 0.032 Uiso 1 1 calc R . .
C18 C 1.2852(3) -0.0509(3) 0.17273(19) 0.0261(7) Uani 1 1 d . . .
C20 C 1.3149(3) -0.0257(3) 0.32672(19) 0.0280(7) Uani 1 1 d . . .
C21 C 1.1167(3) -0.0303(3) 0.19065(18) 0.0248(6) Uani 1 1 d . . .
C22 C 0.8423(3) 0.0700(3) 0.25534(19) 0.0277(7) Uani 1 1 d . . .
C23 C 0.6377(4) 0.1446(4) 0.1799(2) 0.0377(8) Uani 1 1 d . . .
H23A H 0.6077 0.1931 0.1264 0.057 Uiso 1 1 calc R . .
H23B H 0.5615 0.1900 0.2298 0.057 Uiso 1 1 calc R . .
H23C H 0.6437 0.0559 0.1796 0.057 Uiso 1 1 calc R . .
C24 C 1.3628(3) -0.1436(3) 0.0977(2) 0.0310(7) Uani 1 1 d . . .
C25 C 1.5124(4) -0.3623(4) 0.0564(3) 0.0520(10) Uani 1 1 d . . .
H25A H 1.5582 -0.4503 0.0831 0.078 Uiso 1 1 calc R . .
H25B H 1.5934 -0.3396 0.0204 0.078 Uiso 1 1 calc R . .
H25C H 1.4430 -0.3608 0.0204 0.078 Uiso 1 1 calc R . .
C26 C 0.9425(3) 0.4045(3) -0.22986(19) 0.0264(7) Uani 1 1 d . . .
C27 C 0.8636(4) 0.5399(3) -0.2346(2) 0.0317(7) Uani 1 1 d . . .
H27A H 0.8373 0.5899 -0.1851 0.038 Uiso 1 1 calc R . .
C28 C 0.8234(4) 0.6015(3) -0.3126(2) 0.0362(8) Uani 1 1 d . . .
H28A H 0.7689 0.6941 -0.3165 0.043 Uiso 1 1 calc R . .
C19 C 1.3559(4) -0.1160(3) 0.25473(19) 0.0297(7) Uani 1 1 d . . .
H19A H 1.3229 -0.1872 0.2776 0.036 Uiso 1 1 calc R . .
H19B H 1.4688 -0.1567 0.2369 0.036 Uiso 1 1 calc R . .
C29 C 0.8619(4) 0.5295(3) -0.3841(2) 0.0359(8) Uani 1 1 d . . .
H29A H 0.8340 0.5723 -0.4372 0.043 Uiso 1 1 calc R . .
C30 C 0.9417(4) 0.3940(3) -0.3792(2) 0.0363(8) Uani 1 1 d . . .
H30A H 0.9686 0.3444 -0.4289 0.044 Uiso 1 1 calc R . .
C31 C 0.9820(4) 0.3312(3) -0.3018(2) 0.0309(7) Uani 1 1 d . . .
H31A H 1.0363 0.2385 -0.2981 0.037 Uiso 1 1 calc R . .
C32 C 1.6437(4) -0.6364(3) 0.4275(2) 0.0380(8) Uani 1 1 d . . .
C33 C 1.5538(4) -0.6209(4) 0.3676(3) 0.0456(9) Uani 1 1 d . . .
H33A H 1.4944 -0.6705 0.3755 0.055 Uiso 1 1 calc R . .
C34 C 1.5488(4) -0.5354(4) 0.2971(3) 0.0512(10) Uani 1 1 d . . .
H34A H 1.4867 -0.5270 0.2568 0.061 Uiso 1 1 calc R . .
C35 C 1.6326(4) -0.4623(3) 0.2844(2) 0.0469(9) Uani 1 1 d . . .
H35A H 1.6281 -0.4024 0.2360 0.056 Uiso 1 1 calc R . .
C36 C 1.7236(4) -0.4766(3) 0.3428(2) 0.0458(9) Uani 1 1 d . . .
H36A H 1.7830 -0.4270 0.3343 0.055 Uiso 1 1 calc R . .
C37 C 1.7286(4) -0.5622(4) 0.4133(2) 0.0429(9) Uani 1 1 d . . .
H37A H 1.7915 -0.5708 0.4531 0.052 Uiso 1 1 calc R . .
C38 C 1.6455(5) -0.7280(4) 0.5058(3) 0.0615(12) Uani 1 1 d . . .
H38A H 1.7161 -0.7270 0.5401 0.092 Uiso 1 1 calc R . .
H38B H 1.6793 -0.8172 0.4871 0.092 Uiso 1 1 calc R . .
H38C H 1.5422 -0.6995 0.5412 0.092 Uiso 1 1 calc R . .

loop_
_atom_site_aniso_label
_atom_site_aniso_U_11
_atom_site_aniso_U_22
_atom_site_aniso_U_33
_atom_site_aniso_U_23
_atom_site_aniso_U_13
_atom_site_aniso_U_12
O1 0.0356(13) 0.0472(14) 0.0338(13) 0.0062(11) -0.0055(10) -0.0232(11)
O2 0.0283(12) 0.0418(13) 0.0327(12) 0.0031(10) -0.0082(10) -0.0160(10)
O3 0.0291(13) 0.0444(14) 0.0326(13) -0.0019(10) -0.0029(10) -0.0009(11)
O4 0.0294(12) 0.0458(14) 0.0283(12) -0.0007(10) -0.0007(10) -0.0057(11)
O5 0.0608(17) 0.0462(15) 0.0272(14) -0.0090(11) -0.0022(11) -0.0171(13)
O6 0.0519(15) 0.0283(13) 0.0431(15) -0.0134(10) -0.0096(12) -0.0021(11)
O7 0.0334(12) 0.0334(12) 0.0401(13) -0.0110(10) -0.0037(10) -0.0144(10)
N1 0.0273(14) 0.0298(14) 0.0221(13) 0.0008(10) -0.0028(10) -0.0100(11)
C1 0.0289(17) 0.0333(17) 0.0257(16) 0.0054(13) -0.0071(13) -0.0121(14)
C2 0.0376(19) 0.0361(18) 0.0313(18) 0.0081(14) -0.0151(15) -0.0183(15)
C3 0.048(2) 0.0304(17) 0.0260(17) 0.0015(13) -0.0142(15) -0.0152(15)
C4 0.0351(18) 0.0296(17) 0.0247(16) 0.0007(13) -0.0051(13) -0.0096(14)
C5 0.0283(16) 0.0231(15) 0.0233(16) 0.0037(12) -0.0058(12) -0.0085(13)
C6 0.0262(16) 0.0342(17) 0.0226(15) 0.0023(13) -0.0029(12) -0.0147(14)
C7 0.0217(15) 0.0258(15) 0.0245(16) -0.0025(12) -0.0008(12) -0.0095(12)
C8 0.0259(16) 0.0239(15) 0.0284(16) -0.0031(12) -0.0038(13) -0.0078(13)
C9 0.0330(17) 0.0247(15) 0.0225(15) -0.0021(12) -0.0047(13) -0.0125(13)
C10 0.0285(16) 0.0265(16) 0.0241(16) 0.0015(12) -0.0027(13) -0.0082(13)
C11 0.0280(16) 0.0271(16) 0.0280(16) -0.0013(13) -0.0021(13) -0.0109(13)
C12 0.0296(18) 0.0323(17) 0.0271(17) -0.0048(13) -0.0018(13) -0.0114(15)
C13 0.0262(17) 0.0282(16) 0.0293(17) -0.0039(13) -0.0005(14) -0.0087(13)
C14 0.0280(16) 0.0262(16) 0.0283(16) -0.0003(12) -0.0019(13) -0.0107(13)
C15 0.0282(17) 0.0342(17) 0.0281(17) 0.0022(13) -0.0032(13) -0.0135(14)
C16 0.0281(17) 0.0283(16) 0.0264(16) -0.0005(12) -0.0026(13) -0.0136(14)
C17 0.0277(16) 0.0288(16) 0.0242(16) -0.0013(12) -0.0037(12) -0.0126(13)
C18 0.0247(16) 0.0265(16) 0.0240(15) -0.0031(12) -0.0021(12) -0.0082(13)
C20 0.0311(17) 0.0256(16) 0.0253(16) 0.0047(12) -0.0073(13) -0.0107(13)
C21 0.0287(16) 0.0214(15) 0.0228(15) 0.0016(12) -0.0058(12) -0.0093(13)
C22 0.0294(17) 0.0256(16) 0.0251(16) -0.0017(13) -0.0028(13) -0.0094(14)
C23 0.0255(17) 0.047(2) 0.040(2) -0.0019(16) -0.0099(14) -0.0127(15)
C24 0.0245(16) 0.0337(18) 0.0343(19) -0.0076(14) -0.0043(13) -0.0104(14)
C25 0.044(2) 0.042(2) 0.060(3) -0.0321(19) 0.0019(18) -0.0060(17)
C26 0.0266(16) 0.0298(16) 0.0250(16) -0.0008(12) -0.0037(12) -0.0144(13)
C27 0.0363(18) 0.0285(17) 0.0313(18) -0.0016(13) -0.0074(14) -0.0137(14)
C28 0.041(2) 0.0296(17) 0.0380(19) 0.0047(14) -0.0117(15) -0.0146(15)
C19 0.0288(17) 0.0292(16) 0.0252(16) -0.0003(13) -0.0053(13) -0.0067(13)
C29 0.0410(19) 0.0368(19) 0.0293(18) 0.0064(14) -0.0114(15) -0.0155(16)
C30 0.043(2) 0.042(2) 0.0250(17) -0.0077(14) -0.0054(14) -0.0184(16)
C31 0.0319(17) 0.0278(16) 0.0320(18) -0.0010(13) -0.0057(14) -0.0115(14)
C32 0.0361(19) 0.0294(17) 0.0358(19) -0.0030(14) 0.0020(15) -0.0055(15)
C33 0.040(2) 0.044(2) 0.055(2) -0.0042(18) -0.0047(18) -0.0214(17)
C34 0.049(2) 0.050(2) 0.051(2) -0.0008(19) -0.0169(19) -0.0143(19)
C35 0.050(2) 0.0315(19) 0.041(2) 0.0036(16) -0.0008(17) -0.0053(17)
C36 0.043(2) 0.037(2) 0.053(2) -0.0069(17) 0.0063(18) -0.0188(17)
C37 0.037(2) 0.046(2) 0.041(2) -0.0086(17) -0.0075(16) -0.0112(17)
C38 0.061(3) 0.049(2) 0.049(2) 0.0096(19) 0.007(2) -0.012(2)

loop_
_atom_type_symbol
_atom_type_description
_atom_type_scat_dispersion_real
_atom_type_scat_dispersion_imag
_atom_type_scat_source
C C 0.0033 0.0016 'International Tables Vol C Tables 4.2.6.8 and 6.1.1.4'
H H 0.0000 0.0000 'International Tables Vol C Tables 4.2.6.8 and 6.1.1.4'
N N 0.0061 0.0033 'International Tables Vol C Tables 4.2.6.8 and 6.1.1.4'
O O 0.0106 0.0060 'International Tables Vol C Tables 4.2.6.8 and 6.1.1.4'

loop_
_geom_angle_atom_site_label_1
_geom_angle_atom_site_label_2
_geom_angle_atom_site_label_3
_geom_angle
_geom_angle_site_symmetry_1
_geom_angle_site_symmetry_3
_geom_angle_publ_flag
C22 O2 C23 115.4(2) . . ?
C24 O6 C25 116.5(3) . . ?
C13 N1 C12 112.0(2) . . ?
C13 N1 C26 124.7(2) . . ?
C12 N1 C26 123.1(2) . . ?
C2 C1 C20 121.4(3) . . ?
C2 C1 H1A 119.3 . . ?
C20 C1 H1A 119.3 . . ?
C1 C2 C3 119.7(3) . . ?
C1 C2 H2A 120.1 . . ?
C3 C2 H2A 120.1 . . ?
C2 C3 C4 119.4(3) . . ?
C2 C3 H3A 120.3 . . ?
C4 C3 H3A 120.3 . . ?
C3 C4 C5 121.9(3) . . ?
C3 C4 H4A 119.1 . . ?
C5 C4 H4A 119.1 . . ?
C4 C5 C20 118.4(3) . . ?
C4 C5 C6 119.6(3) . . ?
C20 C5 C6 122.0(3) . . ?
C5 C6 C7 117.0(2) . . ?
C5 C6 H6A 121.5 . . ?
C7 C6 H6A 121.5 . . ?
C22 C7 C21 106.3(2) . . ?
C22 C7 C6 106.6(2) . . ?
C21 C7 C6 109.3(2) . . ?
C22 C7 C8 109.9(2) . . ?
C21 C7 C8 111.5(2) . . ?
C6 C7 C8 113.0(2) . . ?
C9 C8 C7 113.4(2) . . ?
C9 C8 H8A 108.9 . . ?
C7 C8 H8A 108.9 . . ?
C9 C8 H8B 108.9 . . ?
C7 C8 H8B 108.9 . . ?
H8A C8 H8B 107.7 . . ?
C16 C9 C8 121.0(3) . . ?
C16 C9 C10 117.7(3) . . ?
C8 C9 C10 121.3(3) . . ?
C9 C10 C11 111.0(2) . . ?
C9 C10 H10A 109.4 . . ?
C11 C10 H10A 109.4 . . ?
C9 C10 H10B 109.4 . . ?
C11 C10 H10B 109.4 . . ?
H10A C10 H10B 108.0 . . ?
C12 C11 C10 112.4(2) . . ?
C12 C11 C14 104.6(2) . . ?
C10 C11 C14 114.2(3) . . ?
C12 C11 H11A 108.5 . . ?
C10 C11 H11A 108.5 . . ?
C14 C11 H11A 108.5 . . ?
O3 C12 N1 123.8(3) . . ?
O3 C12 C11 127.0(3) . . ?
N1 C12 C11 109.1(3) . . ?
O4 C13 N1 124.4(3) . . ?
O4 C13 C14 126.8(3) . . ?
N1 C13 C14 108.7(2) . . ?
C13 C14 C15 110.9(2) . . ?
C13 C14 C11 105.3(2) . . ?
C15 C14 C11 112.2(3) . . ?
C13 C14 H14A 109.5 . . ?
C15 C14 H14A 109.5 . . ?
C11 C14 H14A 109.5 . . ?
C16 C15 C14 109.3(2) . . ?
C16 C15 H15A 109.8 . . ?
C14 C15 H15A 109.8 . . ?
C16 C15 H15B 109.8 . . ?
C14 C15 H15B 109.8 . . ?
H15A C15 H15B 108.3 . . ?
C9 C16 C17 120.6(3) . . ?
C9 C16 C15 118.3(3) . . ?
C17 C16 C15 121.1(3) . . ?
C16 C17 C18 112.9(2) . . ?
C16 C17 H17A 109.0 . . ?
C18 C17 H17A 109.0 . . ?
C16 C17 H17B 109.0 . . ?
C18 C17 H17B 109.0 . . ?
H17A C17 H17B 107.8 . . ?
C24 C18 C21 104.9(2) . . ?
C24 C18 C17 108.2(2) . . ?
C21 C18 C17 112.0(2) . . ?
C24 C18 C19 110.4(2) . . ?
C21 C18 C19 109.4(2) . . ?
C17 C18 C19 111.7(2) . . ?
C1 C20 C5 119.1(3) . . ?
C1 C20 C19 118.6(3) . . ?
C5 C20 C19 122.3(3) . . ?
O7 C21 C18 120.0(3) . . ?
O7 C21 C7 119.9(3) . . ?
C18 C21 C7 120.0(2) . . ?
O1 C22 O2 123.8(3) . . ?
O1 C22 C7 125.0(3) . . ?
O2 C22 C7 111.2(2) . . ?
O2 C23 H23A 109.5 . . ?
O2 C23 H23B 109.5 . . ?
H23A C23 H23B 109.5 . . ?
O2 C23 H23C 109.5 . . ?
H23A C23 H23C 109.5 . . ?
H23B C23 H23C 109.5 . . ?
O5 C24 O6 123.8(3) . . ?
O5 C24 C18 123.5(3) . . ?
O6 C24 C18 112.7(3) . . ?
O6 C25 H25A 109.5 . . ?
O6 C25 H25B 109.5 . . ?
H25A C25 H25B 109.5 . . ?
O6 C25 H25C 109.5 . . ?
H25A C25 H25C 109.5 . . ?
H25B C25 H25C 109.5 . . ?
C31 C26 C27 120.7(3) . . ?
C31 C26 N1 119.3(3) . . ?
C27 C26 N1 119.9(3) . . ?
C26 C27 C28 119.2(3) . . ?
C26 C27 H27A 120.4 . . ?
C28 C27 H27A 120.4 . . ?
C29 C28 C27 120.4(3) . . ?
C29 C28 H28A 119.8 . . ?
C27 C28 H28A 119.8 . . ?
C20 C19 C18 115.6(2) . . ?
C20 C19 H19A 108.4 . . ?
C18 C19 H19A 108.4 . . ?
C20 C19 H19B 108.4 . . ?
C18 C19 H19B 108.4 . . ?
H19A C19 H19B 107.4 . . ?
C28 C29 C30 120.2(3) . . ?
C28 C29 H29A 119.9 . . ?
C30 C29 H29A 119.9 . . ?
C31 C30 C29 120.0(3) . . ?
C31 C30 H30A 120.0 . . ?
C29 C30 H30A 120.0 . . ?
C26 C31 C30 119.4(3) . . ?
C26 C31 H31A 120.3 . . ?
C30 C31 H31A 120.3 . . ?
C37 C32 C33 117.4(3) . . ?
C37 C32 C38 121.6(4) . . ?
C33 C32 C38 121.0(4) . . ?
C34 C33 C32 121.4(4) . . ?
C34 C33 H33A 119.3 . . ?
C32 C33 H33A 119.3 . . ?
C35 C34 C33 120.4(4) . . ?
C35 C34 H34A 119.8 . . ?
C33 C34 H34A 119.8 . . ?
C34 C35 C36 119.2(3) . . ?
C34 C35 H35A 120.4 . . ?
C36 C35 H35A 120.4 . . ?
C37 C36 C35 120.3(3) . . ?
C37 C36 H36A 119.8 . . ?
C35 C36 H36A 119.8 . . ?
C36 C37 C32 121.2(3) . . ?
C36 C37 H37A 119.4 . . ?
C32 C37 H37A 119.4 . . ?
C32 C38 H38A 109.5 . . ?
C32 C38 H38B 109.5 . . ?
H38A C38 H38B 109.5 . . ?
C32 C38 H38C 109.5 . . ?
H38A C38 H38C 109.5 . . ?
H38B C38 H38C 109.5 . . ?

loop_
_geom_bond_atom_site_label_1
_geom_bond_atom_site_label_2
_geom_bond_distance
_geom_bond_site_symmetry_2
_geom_bond_publ_flag
O1 C22 1.195(4) . ?
O2 C22 1.341(4) . ?
O2 C23 1.451(4) . ?
O3 C12 1.208(4) . ?
O4 C13 1.209(4) . ?
O5 C24 1.204(4) . ?
O6 C24 1.321(4) . ?
O6 C25 1.454(4) . ?
O7 C21 1.212(3) . ?
N1 C13 1.398(4) . ?
N1 C12 1.399(4) . ?
N1 C26 1.430(4) . ?
C1 C2 1.382(4) . ?
C1 C20 1.399(4) . ?
C1 H1A 0.9500 . ?
C2 C3 1.384(5) . ?
C2 H2A 0.9500 . ?
C3 C4 1.390(4) . ?
C3 H3A 0.9500 . ?
C4 C5 1.394(4) . ?
C4 H4A 0.9500 . ?
C5 C20 1.407(4) . ?
C5 C6 1.510(4) . ?
C6 C7 1.559(4) . ?
C6 H6A 0.9500 . ?
C7 C22 1.537(4) . ?
C7 C21 1.540(4) . ?
C7 C8 1.563(4) . ?
C8 C9 1.510(4) . ?
C8 H8A 0.9900 . ?
C8 H8B 0.9900 . ?
C9 C16 1.334(4) . ?
C9 C10 1.512(4) . ?
C10 C11 1.535(4) . ?
C10 H10A 0.9900 . ?
C10 H10B 0.9900 . ?
C11 C12 1.506(4) . ?
C11 C14 1.540(4) . ?
C11 H11A 1.0000 . ?
C13 C14 1.509(4) . ?
C14 C15 1.535(4) . ?
C14 H14A 1.0000 . ?
C15 C16 1.509(4) . ?
C15 H15A 0.9900 . ?
C15 H15B 0.9900 . ?
C16 C17 1.505(4) . ?
C17 C18 1.554(4) . ?
C17 H17A 0.9900 . ?
C17 H17B 0.9900 . ?
C18 C24 1.527(4) . ?
C18 C21 1.537(4) . ?
C18 C19 1.561(4) . ?
C20 C19 1.502(4) . ?
C23 H23A 0.9800 . ?
C23 H23B 0.9800 . ?
C23 H23C 0.9800 . ?
C25 H25A 0.9800 . ?
C25 H25B 0.9800 . ?
C25 H25C 0.9800 . ?
C26 C31 1.384(4) . ?
C26 C27 1.387(4) . ?
C27 C28 1.390(4) . ?
C27 H27A 0.9500 . ?
C28 C29 1.370(5) . ?
C28 H28A 0.9500 . ?
C19 H19A 0.9900 . ?
C19 H19B 0.9900 . ?
C29 C30 1.390(5) . ?
C29 H29A 0.9500 . ?
C30 C31 1.384(4) . ?
C30 H30A 0.9500 . ?
C31 H31A 0.9500 . ?
C32 C37 1.386(5) . ?
C32 C33 1.386(5) . ?
C32 C38 1.507(5) . ?
C33 C34 1.373(5) . ?
C33 H33A 0.9500 . ?
C34 C35 1.369(6) . ?
C34 H34A 0.9500 . ?
C35 C36 1.378(5) . ?
C35 H35A 0.9500 . ?
C36 C37 1.373(5) . ?
C36 H36A 0.9500 . ?
C37 H37A 0.9500 . ?
C38 H38A 0.9800 . ?
C38 H38B 0.9800 . ?
C38 H38C 0.9800 . ?

loop_
_geom_torsion_atom_site_label_1
_geom_torsion_atom_site_label_2
_geom_torsion_atom_site_label_3
_geom_torsion_atom_site_label_4
_geom_torsion
_geom_torsion_site_symmetry_1
_geom_torsion_site_symmetry_2
_geom_torsion_site_symmetry_3
_geom_torsion_site_symmetry_4
_geom_torsion_publ_flag
C20 C1 C2 C3 1.1(5) . . . . ?
C1 C2 C3 C4 -2.9(4) . . . . ?
C2 C3 C4 C5 2.2(5) . . . . ?
C3 C4 C5 C20 0.3(4) . . . . ?
C3 C4 C5 C6 178.6(3) . . . . ?
C4 C5 C6 C7 120.4(3) . . . . ?
C20 C5 C6 C7 -61.4(4) . . . . ?
C5 C6 C7 C22 -169.2(2) . . . . ?
C5 C6 C7 C21 76.4(3) . . . . ?
C5 C6 C7 C8 -48.4(3) . . . . ?
C22 C7 C8 C9 -90.2(3) . . . . ?
C21 C7 C8 C9 27.4(3) . . . . ?
C6 C7 C8 C9 151.0(2) . . . . ?
C7 C8 C9 C16 -69.7(4) . . . . ?
C7 C8 C9 C10 110.4(3) . . . . ?
C16 C9 C10 C11 45.9(4) . . . . ?
C8 C9 C10 C11 -134.1(3) . . . . ?
C9 C10 C11 C12 -159.3(3) . . . . ?
C9 C10 C11 C14 -40.3(3) . . . . ?
C13 N1 C12 O3 174.8(3) . . . . ?
C26 N1 C12 O3 -10.4(5) . . . . ?
C13 N1 C12 C11 -4.2(3) . . . . ?
C26 N1 C12 C11 170.6(3) . . . . ?
C10 C11 C12 O3 -49.5(4) . . . . ?
C14 C11 C12 O3 -173.9(3) . . . . ?
C10 C11 C12 N1 129.5(3) . . . . ?
C14 C11 C12 N1 5.0(3) . . . . ?
C12 N1 C13 O4 -176.0(3) . . . . ?
C26 N1 C13 O4 9.3(5) . . . . ?
C12 N1 C13 C14 1.5(3) . . . . ?
C26 N1 C13 C14 -173.3(3) . . . . ?
O4 C13 C14 C15 57.6(4) . . . . ?
N1 C13 C14 C15 -119.8(3) . . . . ?
O4 C13 C14 C11 179.2(3) . . . . ?
N1 C13 C14 C11 1.8(3) . . . . ?
C12 C11 C14 C13 -4.0(3) . . . . ?
C10 C11 C14 C13 -127.3(3) . . . . ?
C12 C11 C14 C15 116.7(3) . . . . ?
C10 C11 C14 C15 -6.6(4) . . . . ?
C13 C14 C15 C16 167.5(2) . . . . ?
C11 C14 C15 C16 50.1(3) . . . . ?
C8 C9 C16 C17 0.8(4) . . . . ?
C10 C9 C16 C17 -179.3(3) . . . . ?
C8 C9 C16 C15 -179.9(3) . . . . ?
C10 C9 C16 C15 0.0(4) . . . . ?
C14 C15 C16 C9 -49.3(4) . . . . ?
C14 C15 C16 C17 130.0(3) . . . . ?
C9 C16 C17 C18 70.5(4) . . . . ?
C15 C16 C17 C18 -108.8(3) . . . . ?
C16 C17 C18 C24 84.2(3) . . . . ?
C16 C17 C18 C21 -31.0(3) . . . . ?
C16 C17 C18 C19 -154.1(2) . . . . ?
C2 C1 C20 C5 1.5(4) . . . . ?
C2 C1 C20 C19 -176.8(3) . . . . ?
C4 C5 C20 C1 -2.2(4) . . . . ?
C6 C5 C20 C1 179.6(3) . . . . ?
C4 C5 C20 C19 176.1(3) . . . . ?
C6 C5 C20 C19 -2.2(4) . . . . ?
C24 C18 C21 O7 10.8(4) . . . . ?
C17 C18 C21 O7 128.0(3) . . . . ?
C19 C18 C21 O7 -107.6(3) . . . . ?
C24 C18 C21 C7 -173.2(2) . . . . ?
C17 C18 C21 C7 -56.0(3) . . . . ?
C19 C18 C21 C7 68.4(3) . . . . ?
C22 C7 C21 O7 -6.3(4) . . . . ?
C6 C7 C21 O7 108.4(3) . . . . ?
C8 C7 C21 O7 -126.0(3) . . . . ?
C22 C7 C21 C18 177.7(2) . . . . ?
C6 C7 C21 C18 -67.6(3) . . . . ?
C8 C7 C21 C18 58.0(3) . . . . ?
C23 O2 C22 O1 0.0(4) . . . . ?
C23 O2 C22 C7 -178.7(2) . . . . ?
C21 C7 C22 O1 103.7(3) . . . . ?
C6 C7 C22 O1 -12.8(4) . . . . ?
C8 C7 C22 O1 -135.5(3) . . . . ?
C21 C7 C22 O2 -77.6(3) . . . . ?
C6 C7 C22 O2 165.9(2) . . . . ?
C8 C7 C22 O2 43.2(3) . . . . ?
C25 O6 C24 O5 2.2(5) . . . . ?
C25 O6 C24 C18 -176.1(3) . . . . ?
C21 C18 C24 O5 87.0(4) . . . . ?
C17 C18 C24 O5 -32.7(4) . . . . ?
C19 C18 C24 O5 -155.3(3) . . . . ?
C21 C18 C24 O6 -94.7(3) . . . . ?
C17 C18 C24 O6 145.6(3) . . . . ?
C19 C18 C24 O6 23.0(4) . . . . ?
C13 N1 C26 C31 45.6(4) . . . . ?
C12 N1 C26 C31 -128.5(3) . . . . ?
C13 N1 C26 C27 -136.5(3) . . . . ?
C12 N1 C26 C27 49.3(4) . . . . ?
C31 C26 C27 C28 0.4(5) . . . . ?
N1 C26 C27 C28 -177.4(3) . . . . ?
C26 C27 C28 C29 -0.3(5) . . . . ?
C1 C20 C19 C18 -117.4(3) . . . . ?
C5 C20 C19 C18 64.4(4) . . . . ?
C24 C18 C19 C20 167.2(3) . . . . ?
C21 C18 C19 C20 -77.8(3) . . . . ?
C17 C18 C19 C20 46.7(3) . . . . ?
C27 C28 C29 C30 0.0(5) . . . . ?
C28 C29 C30 C31 0.3(5) . . . . ?
C27 C26 C31 C30 -0.1(5) . . . . ?
N1 C26 C31 C30 177.7(3) . . . . ?
C29 C30 C31 C26 -0.2(5) . . . . ?
C37 C32 C33 C34 -0.1(5) . . . . ?
C38 C32 C33 C34 178.5(3) . . . . ?
C32 C33 C34 C35 -0.4(6) . . . . ?
C33 C34 C35 C36 0.8(6) . . . . ?
C34 C35 C36 C37 -0.7(5) . . . . ?
C35 C36 C37 C32 0.3(5) . . . . ?
C33 C32 C37 C36 0.1(5) . . . . ?
C38 C32 C37 C36 -178.4(3) . . . . ?
